data_7042493
loop_
_publ_author_name
'Yang, Jin'

_publ_section_title
;
 Synthesis of (NHC)Pd(salicylaldimine)Cl complexes through
 template-directed ortho-aromatic metaloxylation of NHC-palladacycles
 derived from arylimines.
;
_journal_issue 15
_journal_name_full 'Dalton transactions (Cambridge, England : 2003)'
_journal_page_first 5003
_journal_page_last 5007
_journal_paper_doi 10.1039/c7dt00007c
_journal_volume 46
_journal_year 2017
_chemical_formula_moiety 'C40 H46 Cl N3 Pd'
_chemical_formula_sum 'C40 H46 Cl N3 Pd'
_chemical_formula_weight 710.65
_chemical_name_systematic
; 
 ? 
;
_space_group_IT_number 14
_symmetry_cell_setting monoclinic
_symmetry_space_group_name_Hall '-P 2ybc'
_symmetry_space_group_name_H-M 'P 1 21/c 1'
_atom_sites_solution_hydrogens geom
_atom_sites_solution_primary direct
_atom_sites_solution_secondary difmap
_audit_creation_method SHELXL-97
_audit_update_record
;
2016-12-30 deposited with the CCDC.
2017-03-15 downloaded from the CCDC.
;
_cell_angle_alpha 90.00
_cell_angle_beta 93.854(11)
_cell_angle_gamma 90.00
_cell_formula_units_Z 4
_cell_length_a 16.381(10)
_cell_length_b 14.070(9)
_cell_length_c 17.588(11)
_cell_measurement_reflns_used 7282
_cell_measurement_temperature 296(2)
_cell_measurement_theta_max 26.9098
_cell_measurement_theta_min 2.1910
_cell_volume 4045(4)
_computing_cell_refinement 'Bruker SMART'
_computing_data_collection 'Bruker SMART APEX II'
_computing_data_reduction 'Bruker SAINT'
_computing_molecular_graphics 'Bruker SHELXTL'
_computing_publication_material 'Bruker SHELXTL'
_computing_structure_refinement 'SHELXL-97 (Sheldrick, 2008)'
_computing_structure_solution 'SHELXS-97 (Sheldrick, 2008)'
_diffrn_ambient_temperature 296(2)
_diffrn_measured_fraction_theta_full 0.965
_diffrn_measured_fraction_theta_max 0.965
_diffrn_measurement_device_type 'Bruker APEX II area detector'
_diffrn_measurement_method '\w scans'
_diffrn_radiation_monochromator graphite
_diffrn_radiation_source 'fine-focus sealed tube'
_diffrn_radiation_type MoK\a
_diffrn_radiation_wavelength 0.71073
_diffrn_reflns_av_R_equivalents 0.0472
_diffrn_reflns_av_unetI/netI 0.0579
_diffrn_reflns_limit_h_max 17
_diffrn_reflns_limit_h_min -19
_diffrn_reflns_limit_k_max 16
_diffrn_reflns_limit_k_min -15
_diffrn_reflns_limit_l_max 20
_diffrn_reflns_limit_l_min -20
_diffrn_reflns_number 17439
_diffrn_reflns_theta_full 24.99
_diffrn_reflns_theta_max 24.99
_diffrn_reflns_theta_min 2.19
_exptl_absorpt_coefficient_mu 0.552
_exptl_absorpt_correction_T_max 0.9217
_exptl_absorpt_correction_T_min 0.8788
_exptl_absorpt_correction_type multi-scan
_exptl_absorpt_process_details SADABS
_exptl_crystal_colour yellow
_exptl_crystal_density_diffrn 1.167
_exptl_crystal_density_method 'not measured'
_exptl_crystal_description block
_exptl_crystal_F_000 1480
_exptl_crystal_size_max 0.24
_exptl_crystal_size_mid 0.22
_exptl_crystal_size_min 0.15
_platon_squeeze_details
;
During the refinement, the chloroform molecules are
seriously disordered. During the final refinement,
the contribution of the solvent molecules to the crystal
structure is treated by using the Platon/SQUEEZE procedure.
Check using platon shows that there are 699.5\%A^3^ volumes
in the unit cell (approximately 216 electrons,i.e. 
ca. 3.5 chloroform molecules based on the solvents
we have used. In the final cycles of refinement, this 
contribution to the electron density was removed from 
the observed data. The density, the F(000) value, the 
molecular weight and the formula are given without taking 
into account the results obtained with the SQUEEZE option 
PLATON (Spek, 2003). Similar treatments of disordered solvent 
molecules were carried out by St\"ahler et al. (2001).
References:
Spek, A. L. (2003). J. Appl. Cryst. 36, 7-13
St\"ahler, R., N\"ather, C. & Bensch, W. (2001). Acta Cryst.
C57, 26-27.
;
_refine_diff_density_max 1.270
_refine_diff_density_min -0.885
_refine_diff_density_rms 0.097
_refine_ls_extinction_method none
_refine_ls_goodness_of_fit_ref 1.005
_refine_ls_hydrogen_treatment constr
_refine_ls_matrix_type full
_refine_ls_number_parameters 416
_refine_ls_number_reflns 6878
_refine_ls_number_restraints 20
_refine_ls_restrained_S_all 1.028
_refine_ls_R_factor_all 0.0652
_refine_ls_R_factor_gt 0.0539
_refine_ls_shift/su_max 0.000
_refine_ls_shift/su_mean 0.000
_refine_ls_structure_factor_coef Fsqd
_refine_ls_weighting_details 'calc w=1/[\s^2^(Fo^2^)+(0.1262P)^2^+0.0000P] where P=(Fo^2^+2Fc^2^)/3'
_refine_ls_weighting_scheme calc
_refine_ls_wR_factor_gt 0.1597
_refine_ls_wR_factor_ref 0.1755
_reflns_number_gt 5367
_reflns_number_total 6878
_reflns_threshold_expression >2sigma(I)
_cod_data_source_file c7dt00007c2.cif
_cod_data_source_block 1b
_cod_depositor_comments
;
The following automatic conversions were performed:

'_symmetry_cell_setting' value 'Monoclinic' changed to 'monoclinic'
according to
/home/data/users/saulius/crontab/automatic-downloads/rss-feeds/RSC/lib/dictionaries/cif_core.dic
dictionary named 'cif_core.dic' version 2.4.2 from 2011-04-26.

'_exptl_absorpt_correction_type' value 'Multi-scan' changed to
'multi-scan' according to
/home/data/users/saulius/crontab/automatic-downloads/rss-feeds/RSC/lib/dictionaries/cif_core.dic
dictionary named 'cif_core.dic' version 2.4.2 from 2011-04-26.

Automatic conversion script
Id: cif_fix_values 4973 2017-02-22 13:04:09Z antanas 

 Adding full bibliography for 7042488--7042495.cif.
;
_cod_original_cell_volume 4045(5)
_cod_original_sg_symbol_H-M 'P 21/c'
_cod_database_code 7042493

loop_
_symmetry_equiv_pos_as_xyz
'x, y, z'
'-x, y+1/2, -z+1/2'
'-x, -y, -z'
'x, -y-1/2, z-1/2'

loop_
_atom_site_label
_atom_site_type_symbol
_atom_site_fract_x
_atom_site_fract_y
_atom_site_fract_z
_atom_site_U_iso_or_equiv
_atom_site_adp_type
_atom_site_occupancy
_atom_site_symmetry_multiplicity
_atom_site_calc_flag
_atom_site_refinement_flags
Pd1 Pd 0.212225(17) 0.63573(2) 0.217646(16) 0.03778(16) Uani 1 1 d .
N1 N 0.0695(2) 0.5338(3) 0.1455(2) 0.0505(9) Uani 1 1 d .
N2 N 0.1316(2) 0.4402(3) 0.2255(2) 0.0534(9) Uani 1 1 d .
N3 N 0.2971(2) 0.7458(2) 0.23450(19) 0.0417(8) Uani 1 1 d .
Cl1 Cl 0.11316(7) 0.72129(8) 0.28342(7) 0.0574(3) Uani 1 1 d .
C1 C 0.1354(2) 0.5293(3) 0.1942(2) 0.0437(9) Uani 1 1 d .
C2 C 0.0238(3) 0.4507(4) 0.1476(4) 0.0754(16) Uani 1 1 d .
H2 H -0.0252 0.4379 0.1197 0.090 Uiso 1 1 calc R
C3 C 0.0629(4) 0.3942(4) 0.1961(4) 0.0743(16) Uani 1 1 d .
H3 H 0.0468 0.3331 0.2087 0.089 Uiso 1 1 calc R
C4 C 0.0440(3) 0.6140(3) 0.0981(3) 0.0472(10) Uani 1 1 d .
C5 C -0.0230(3) 0.6652(3) 0.1173(3) 0.0511(10) Uani 1 1 d .
C6 C -0.0490(3) 0.7410(4) 0.0698(3) 0.0616(13) Uani 1 1 d .
H6 H -0.0943 0.7765 0.0816 0.074 Uiso 1 1 calc R
C7 C -0.0086(3) 0.7639(4) 0.0062(3) 0.0584(12) Uani 1 1 d .
C8 C 0.0568(3) 0.7096(4) -0.0119(3) 0.0617(13) Uani 1 1 d .
H8 H 0.0838 0.7245 -0.0551 0.074 Uiso 1 1 calc R
C9 C 0.0837(3) 0.6328(3) 0.0328(3) 0.0558(12) Uani 1 1 d .
C10 C -0.0691(4) 0.6416(4) 0.1859(4) 0.0691(15) Uani 1 1 d .
H10A H -0.0971 0.5822 0.1777 0.104 Uiso 1 1 calc R
H10B H -0.1081 0.6909 0.1939 0.104 Uiso 1 1 calc R
H10C H -0.0314 0.6366 0.2299 0.104 Uiso 1 1 calc R
C11 C 0.1510(4) 0.5699(5) 0.0076(3) 0.087(2) Uani 1 1 d .
H11A H 0.1976 0.5742 0.0436 0.130 Uiso 1 1 calc R
H11B H 0.1663 0.5900 -0.0416 0.130 Uiso 1 1 calc R
H11C H 0.1322 0.5053 0.0047 0.130 Uiso 1 1 calc R
C12 C -0.0380(5) 0.8460(5) -0.0454(4) 0.090(2) Uani 1 1 d .
H12A H -0.0190 0.9051 -0.0233 0.134 Uiso 1 1 calc R
H12B H -0.0967 0.8462 -0.0507 0.134 Uiso 1 1 calc R
H12C H -0.0168 0.8385 -0.0946 0.134 Uiso 1 1 calc R
C13 C 0.1891(3) 0.3985(3) 0.2815(3) 0.0531(11) Uani 1 1 d .
C14 C 0.1914(3) 0.4301(3) 0.3555(3) 0.0570(12) Uani 1 1 d .
C15 C 0.2451(4) 0.3867(4) 0.4091(3) 0.0713(15) Uani 1 1 d .
H15 H 0.2491 0.4094 0.4589 0.086 Uiso 1 1 calc R
C16 C 0.2935(4) 0.3092(5) 0.3898(4) 0.0843(18) Uani 1 1 d .
C17 C 0.2875(4) 0.2814(4) 0.3176(4) 0.0777(16) Uani 1 1 d .
H17 H 0.3211 0.2317 0.3042 0.093 Uiso 1 1 calc R
C18 C 0.2352(4) 0.3204(4) 0.2599(3) 0.0671(14) Uani 1 1 d .
C19 C 0.1330(4) 0.5047(4) 0.3805(3) 0.0807(17) Uani 1 1 d .
H19A H 0.0886 0.5118 0.3424 0.121 Uiso 1 1 calc R
H19B H 0.1612 0.5642 0.3874 0.121 Uiso 1 1 calc R
H19C H 0.1118 0.4858 0.4278 0.121 Uiso 1 1 calc R
C20 C 0.2304(5) 0.2775(5) 0.1837(4) 0.092(2) Uani 1 1 d .
H20A H 0.2839 0.2573 0.1715 0.138 Uiso 1 1 calc R
H20B H 0.2098 0.3234 0.1469 0.138 Uiso 1 1 calc R
H20C H 0.1944 0.2236 0.1829 0.138 Uiso 1 1 calc R
C21 C 0.3504(6) 0.2635(7) 0.4509(5) 0.134(3) Uani 1 1 d .
H21A H 0.3908 0.3089 0.4693 0.200 Uiso 1 1 calc R
H21B H 0.3770 0.2098 0.4299 0.200 Uiso 1 1 calc R
H21C H 0.3194 0.2431 0.4924 0.200 Uiso 1 1 calc R
C28 C 0.3638(3) 0.7290(4) 0.2044(3) 0.0551(11) Uani 1 1 d .
H28 H 0.4059 0.7734 0.2068 0.066 Uiso 1 1 calc R
C27 C 0.3726(3) 0.6391(3) 0.1662(3) 0.0529(11) Uani 1 1 d .
C22 C 0.3049(3) 0.5782(3) 0.1662(2) 0.0444(9) Uani 1 1 d .
C23 C 0.3125(3) 0.4926(4) 0.1284(3) 0.0592(12) Uani 1 1 d .
H23 H 0.2686 0.4505 0.1245 0.071 Uiso 1 1 calc R
C24 C 0.3850(4) 0.4690(4) 0.0964(3) 0.0745(15) Uani 1 1 d .
H24 H 0.3881 0.4108 0.0717 0.089 Uiso 1 1 calc R
C25 C 0.4495(4) 0.5251(5) 0.0995(4) 0.0807(17) Uani 1 1 d .
H25 H 0.4977 0.5056 0.0792 0.097 Uiso 1 1 calc R
C26 C 0.4444(4) 0.6139(5) 0.1334(4) 0.0788(17) Uani 1 1 d .
H26 H 0.4883 0.6558 0.1342 0.095 Uiso 1 1 calc R
C29 C 0.2894(2) 0.8340(3) 0.2742(2) 0.0427(9) Uani 1 1 d .
C30 C 0.2479(3) 0.9069(3) 0.2375(3) 0.0513(11) Uani 1 1 d .
C31 C 0.2446(4) 0.9934(4) 0.2765(3) 0.0642(13) Uani 1 1 d .
H31 H 0.2178 1.0449 0.2530 0.077 Uiso 1 1 calc R
C32 C 0.2805(4) 1.0035(4) 0.3490(3) 0.0675(14) Uani 1 1 d .
H32 H 0.2785 1.0617 0.3738 0.081 Uiso 1 1 calc R
C33 C 0.3188(4) 0.9286(4) 0.3843(3) 0.0683(15) Uani 1 1 d .
H33 H 0.3423 0.9361 0.4336 0.082 Uiso 1 1 calc R
C34 C 0.3239(3) 0.8407(4) 0.3488(3) 0.0516(11) Uani 1 1 d .
C35 C 0.2057(4) 0.8970(4) 0.1581(3) 0.0720(15) Uani 1 1 d .
H35 H 0.2046 0.8292 0.1452 0.086 Uiso 1 1 calc R
C36 C 0.1187(5) 0.9324(6) 0.1524(5) 0.108(2) Uani 1 1 d .
H36A H 0.0902 0.9073 0.1939 0.162 Uiso 1 1 calc R
H36B H 0.0919 0.9120 0.1050 0.162 Uiso 1 1 calc R
H36C H 0.1185 1.0006 0.1547 0.162 Uiso 1 1 calc R
C37 C 0.2569(6) 0.9479(7) 0.1000(4) 0.128(3) Uani 1 1 d .
H37A H 0.3043 0.9105 0.0912 0.193 Uiso 1 1 calc R
H37B H 0.2737 1.0090 0.1197 0.193 Uiso 1 1 calc R
H37C H 0.2244 0.9561 0.0529 0.193 Uiso 1 1 calc R
C38 C 0.3624(4) 0.7569(4) 0.3918(4) 0.0788(13) Uani 1 1 d U
H38 H 0.3639 0.7034 0.3562 0.095 Uiso 1 1 calc R
C39 C 0.3106(6) 0.7277(7) 0.4562(5) 0.122(2) Uani 1 1 d U
H39A H 0.3223 0.6629 0.4700 0.182 Uiso 1 1 calc R
H39B H 0.2537 0.7337 0.4399 0.182 Uiso 1 1 calc R
H39C H 0.3229 0.7681 0.4995 0.182 Uiso 1 1 calc R
C40 C 0.4457(5) 0.7741(6) 0.4232(5) 0.110(2) Uani 1 1 d U
H40A H 0.4473 0.8324 0.4517 0.165 Uiso 1 1 calc R
H40B H 0.4816 0.7789 0.3825 0.165 Uiso 1 1 calc R
H40C H 0.4629 0.7225 0.4562 0.165 Uiso 1 1 calc R

loop_
_atom_site_aniso_label
_atom_site_aniso_U_11
_atom_site_aniso_U_22
_atom_site_aniso_U_33
_atom_site_aniso_U_23
_atom_site_aniso_U_13
_atom_site_aniso_U_12
Pd1 0.0364(2) 0.0379(2) 0.0384(2) -0.00336(11) -0.00171(14) 0.00059(11)
N1 0.050(2) 0.044(2) 0.055(2) -0.0034(17) -0.0125(16) -0.0057(16)
N2 0.050(2) 0.044(2) 0.064(2) 0.0010(17) -0.0131(17) -0.0043(16)
N3 0.0440(18) 0.0409(19) 0.0400(17) -0.0025(14) 0.0007(15) 0.0030(15)
Cl1 0.0526(6) 0.0536(7) 0.0673(7) -0.0102(5) 0.0148(5) -0.0003(5)
C1 0.048(2) 0.041(2) 0.042(2) -0.0076(17) -0.0035(18) 0.0066(18)
C2 0.066(3) 0.046(3) 0.108(4) -0.009(3) -0.036(3) -0.008(2)
C3 0.072(3) 0.044(3) 0.103(4) 0.003(3) -0.029(3) -0.015(3)
C4 0.045(2) 0.044(2) 0.050(2) -0.0039(19) -0.0130(19) -0.0018(19)
C5 0.044(2) 0.052(3) 0.056(3) 0.000(2) -0.002(2) -0.001(2)
C6 0.053(3) 0.057(3) 0.074(3) 0.001(2) -0.006(2) 0.008(2)
C7 0.067(3) 0.057(3) 0.050(3) 0.005(2) -0.007(2) -0.001(2)
C8 0.065(3) 0.077(4) 0.041(2) -0.002(2) -0.008(2) -0.003(3)
C9 0.051(3) 0.070(3) 0.045(2) -0.012(2) -0.010(2) 0.008(2)
C10 0.056(3) 0.079(4) 0.073(3) 0.007(3) 0.011(3) -0.004(2)
C11 0.076(4) 0.132(6) 0.051(3) -0.016(3) -0.006(3) 0.036(4)
C12 0.108(5) 0.072(4) 0.086(4) 0.022(3) -0.014(4) 0.008(3)
C13 0.050(3) 0.043(3) 0.065(3) 0.007(2) -0.006(2) 0.001(2)
C14 0.058(3) 0.051(3) 0.061(3) 0.007(2) -0.005(2) -0.009(2)
C15 0.078(4) 0.071(4) 0.063(3) 0.004(3) -0.014(3) -0.003(3)
C16 0.074(4) 0.082(4) 0.093(5) 0.018(4) -0.027(3) 0.004(3)
C17 0.063(3) 0.071(4) 0.097(5) 0.008(3) -0.008(3) 0.021(3)
C18 0.076(3) 0.048(3) 0.076(3) 0.006(2) -0.006(3) 0.003(3)
C19 0.103(5) 0.076(4) 0.063(3) 0.007(3) 0.009(3) 0.011(3)
C20 0.126(6) 0.060(4) 0.087(4) -0.007(3) -0.001(4) 0.018(4)
C21 0.129(7) 0.138(7) 0.125(6) 0.016(6) -0.060(6) 0.045(6)
C28 0.047(2) 0.059(3) 0.060(3) 0.003(2) 0.004(2) -0.006(2)
C27 0.050(3) 0.056(3) 0.053(3) -0.006(2) 0.005(2) 0.004(2)
C22 0.045(2) 0.046(2) 0.041(2) 0.0010(17) -0.0041(17) 0.0097(18)
C23 0.053(3) 0.056(3) 0.068(3) -0.011(2) -0.001(2) 0.011(2)
C24 0.073(4) 0.072(4) 0.078(4) -0.021(3) 0.002(3) 0.022(3)
C25 0.064(3) 0.092(4) 0.088(4) -0.015(3) 0.023(3) 0.023(3)
C26 0.057(3) 0.088(4) 0.094(4) -0.020(3) 0.022(3) -0.004(3)
C29 0.040(2) 0.040(2) 0.048(2) -0.0023(17) 0.0041(18) -0.0090(17)
C30 0.057(3) 0.049(3) 0.048(2) 0.001(2) 0.003(2) 0.002(2)
C31 0.078(4) 0.046(3) 0.069(3) -0.004(2) 0.011(3) 0.005(2)
C32 0.086(4) 0.043(3) 0.075(4) -0.018(2) 0.018(3) -0.011(3)
C33 0.077(4) 0.076(4) 0.052(3) -0.014(3) 0.004(3) -0.023(3)
C34 0.052(3) 0.052(3) 0.050(3) -0.004(2) 0.001(2) -0.011(2)
C35 0.089(4) 0.056(3) 0.069(3) 0.001(3) -0.014(3) 0.018(3)
C36 0.091(5) 0.131(7) 0.097(5) 0.007(5) -0.027(4) 0.021(4)
C37 0.152(7) 0.177(9) 0.056(4) 0.019(5) 0.012(4) 0.025(7)
C38 0.0856(19) 0.074(2) 0.075(2) -0.0024(17) -0.0065(15) 0.0033(17)
C39 0.123(3) 0.124(3) 0.119(3) 0.0163(19) 0.0168(19) -0.0047(19)
C40 0.099(2) 0.112(3) 0.115(3) 0.0003(19) -0.0094(18) -0.0016(19)

loop_
_atom_type_symbol
_atom_type_description
_atom_type_scat_dispersion_real
_atom_type_scat_dispersion_imag
_atom_type_scat_source
C C 0.0033 0.0016 'International Tables Vol C Tables 4.2.6.8 and 6.1.1.4'
H H 0.0000 0.0000 'International Tables Vol C Tables 4.2.6.8 and 6.1.1.4'
N N 0.0061 0.0033 'International Tables Vol C Tables 4.2.6.8 and 6.1.1.4'
Cl Cl 0.1484 0.1585 'International Tables Vol C Tables 4.2.6.8 and 6.1.1.4'
Pd Pd -0.9988 1.0072 'International Tables Vol C Tables 4.2.6.8 and 6.1.1.4'

loop_
_geom_angle_atom_site_label_1
_geom_angle_atom_site_label_2
_geom_angle_atom_site_label_3
_geom_angle
C1 Pd1 C22 95.21(17)
C1 Pd1 N3 175.63(14)
C22 Pd1 N3 81.11(16)
C1 Pd1 Cl1 92.25(13)
C22 Pd1 Cl1 172.54(13)
N3 Pd1 Cl1 91.44(10)
C1 N1 C2 110.9(4)
C1 N1 C4 126.6(4)
C2 N1 C4 122.5(4)
C3 N2 C1 109.8(4)
C3 N2 C13 123.2(4)
C1 N2 C13 127.0(4)
C28 N3 C29 118.2(4)
C28 N3 Pd1 112.7(3)
C29 N3 Pd1 129.1(2)
N1 C1 N2 104.1(4)
N1 C1 Pd1 125.0(3)
N2 C1 Pd1 130.7(3)
C3 C2 N1 106.9(5)
C2 C3 N2 108.2(5)
C5 C4 C9 122.2(4)
C5 C4 N1 118.1(4)
C9 C4 N1 119.6(4)
C4 C5 C6 117.8(4)
C4 C5 C10 122.3(5)
C6 C5 C10 119.8(4)
C7 C6 C5 121.3(5)
C8 C7 C6 119.0(5)
C8 C7 C12 120.3(5)
C6 C7 C12 120.7(5)
C7 C8 C9 121.7(5)
C4 C9 C8 118.0(5)
C4 C9 C11 121.8(5)
C8 C9 C11 120.1(5)
C14 C13 C18 122.0(5)
C14 C13 N2 119.5(4)
C18 C13 N2 118.2(5)
C13 C14 C15 118.5(5)
C13 C14 C19 121.6(5)
C15 C14 C19 119.6(5)
C14 C15 C16 121.3(6)
C17 C16 C15 117.0(5)
C17 C16 C21 123.8(7)
C15 C16 C21 119.1(7)
C16 C17 C18 125.6(6)
C17 C18 C13 115.3(5)
C17 C18 C20 119.7(6)
C13 C18 C20 125.0(5)
N3 C28 C27 118.3(4)
C26 C27 C22 122.3(4)
C26 C27 C28 122.0(5)
C22 C27 C28 115.6(4)
C23 C22 C27 115.8(4)
C23 C22 Pd1 131.9(4)
C27 C22 Pd1 112.2(3)
C22 C23 C24 120.6(5)
C25 C24 C23 123.1(5)
C24 C25 C26 119.0(5)
C25 C26 C27 119.0(5)
C30 C29 C34 123.4(4)
C30 C29 N3 118.5(4)
C34 C29 N3 118.2(4)
C29 C30 C31 117.1(5)
C29 C30 C35 122.9(4)
C31 C30 C35 120.0(5)
C32 C31 C30 121.1(5)
C33 C32 C31 120.0(5)
C32 C33 C34 121.7(5)
C33 C34 C29 116.7(5)
C33 C34 C38 120.2(5)
C29 C34 C38 123.1(5)
C36 C35 C30 113.5(5)
C36 C35 C37 110.8(6)
C30 C35 C37 109.4(5)
C40 C38 C34 114.1(6)
C40 C38 C39 108.5(6)
C34 C38 C39 110.3(6)

loop_
_geom_bond_atom_site_label_1
_geom_bond_atom_site_label_2
_geom_bond_distance
Pd1 C1 1.981(4)
Pd1 C22 1.992(4)
Pd1 N3 2.089(4)
Pd1 Cl1 2.3818(15)
N1 C1 1.335(5)
N1 C2 1.390(6)
N1 C4 1.447(6)
N2 C3 1.370(6)
N2 C1 1.372(6)
N2 C13 1.441(6)
N3 C28 1.268(5)
N3 C29 1.434(6)
C2 C3 1.302(8)
C4 C5 1.374(7)
C4 C9 1.383(7)
C5 C6 1.404(7)
C5 C10 1.501(7)
C6 C7 1.375(7)
C7 C8 1.370(7)
C7 C12 1.528(7)
C8 C9 1.390(7)
C9 C11 1.504(7)
C13 C14 1.372(7)
C13 C18 1.401(7)
C14 C15 1.387(7)
C14 C19 1.507(8)
C15 C16 1.403(9)
C16 C17 1.325(10)
C16 C21 1.518(9)
C17 C18 1.395(8)
C18 C20 1.467(9)
C28 C27 1.443(6)
C27 C26 1.390(7)
C27 C22 1.402(7)
C22 C23 1.384(6)
C23 C24 1.388(7)
C24 C25 1.318(8)
C25 C26 1.389(8)
C29 C30 1.369(7)
C29 C34 1.396(6)
C30 C31 1.399(7)
C30 C35 1.522(7)
C31 C32 1.375(8)
C32 C33 1.357(8)
C33 C34 1.391(7)
C34 C38 1.514(8)
C35 C36 1.508(9)
C35 C37 1.542(10)
C38 C40 1.456(10)
C38 C39 1.519(10)

loop_
_platon_squeeze_void_nr
_platon_squeeze_void_average_x
_platon_squeeze_void_average_y
_platon_squeeze_void_average_z
_platon_squeeze_void_volume
_platon_squeeze_void_count_electrons
_platon_squeeze_void_content
1 0.500 0.056 0.912 658 216 ' '
2 0.202 0.146 0.488 9 0 ' '
3 0.202 0.354 -0.012 9 0 ' '
4 0.798 0.646 0.012 9 0 ' '
5 0.798 0.854 0.512 9 0 ' '
